data_2005224
loop_
_publ_author_name
'Boag, N. M.'
'Ravetz, M. S.'

_publ_section_title <i>trans</i>-Di-\m-chloro-bis[chloro(trimethylphosphine-<i>P</i>)platinum(II)]
_journal_issue 8
_journal_name_full 'Acta Crystallographica Section C'
_journal_page_first 1942
_journal_page_last 1943
_journal_paper_doi 10.1107/S0108270196004301
_journal_volume 52
_journal_year 1996
_chemical_formula_analytical 'C10.53 H2.63 Cl20.76 P9.06 Pt57.02'
_chemical_formula_iupac '[Pt2 Cl4 (C3 H9 P1)2]'
_chemical_formula_moiety 'C6 H18 Cl4 P2 Pt2'
_chemical_formula_structural '[Pt P (CH3)3 Cl2]2'
_chemical_formula_sum 'C6 H18 Cl4 P2 Pt2'
_chemical_formula_weight 684.12
_chemical_name_systematic
;
 trans-Di-mu-chloro-dichlorobis(trimethylphosphine)diplatinum(II)
;
_space_group_IT_number 14
_symmetry_cell_setting monoclinic
_symmetry_space_group_name_Hall '-P 2yn'
_symmetry_space_group_name_H-M 'P 1 21/n 1'
_audit_creation_method SHELXL
_cell_angle_alpha 90
_cell_angle_beta 105.36(1)
_cell_angle_gamma 90
_cell_formula_units_Z 2
_cell_length_a 6.594(1)
_cell_length_b 10.763(2)
_cell_length_c 11.649(2)
_cell_measurement_reflns_used 25
_cell_measurement_temperature 293(2)
_cell_measurement_theta_max 30
_cell_measurement_theta_min 15
_cell_volume 797.2(2)
_computing_cell_refinement 'P3 software'
_computing_data_collection 'P3 software'
_computing_data_reduction 'XDISK (Siemens, 1991)'
_computing_molecular_graphics 'SHELXTL-Plus (Sheldrick, 1987)'
_computing_publication_material SHELXL93
_computing_structure_refinement 'SHELXL93 (Sheldrick, 1993)'
_computing_structure_solution 'SHELXS86 (Sheldrick, 1990)'
_diffrn_ambient_temperature 293(2)
_diffrn_measurement_device 'Nicolet R3m/V diffractometer with locally modified \y box'
_diffrn_measurement_method 'profile data from \q/2\q'
_diffrn_radiation_monochromator graphite
_diffrn_radiation_source 'fine-focus sealed tube'
_diffrn_radiation_type MoK\a
_diffrn_radiation_wavelength 0.71073
_diffrn_reflns_av_R_equivalents 0.0990
_diffrn_reflns_av_sigmaI/netI 0.0735
_diffrn_reflns_limit_h_max 8
_diffrn_reflns_limit_h_min -1
_diffrn_reflns_limit_k_max 1
_diffrn_reflns_limit_k_min -14
_diffrn_reflns_limit_l_max 15
_diffrn_reflns_limit_l_min -15
_diffrn_reflns_number 2668
_diffrn_reflns_theta_max 28.07
_diffrn_reflns_theta_min 2.62
_diffrn_standards_decay_% none
_diffrn_standards_interval_count 97
_diffrn_standards_number 3
_exptl_absorpt_coefficient_mu 18.367
_exptl_absorpt_correction_T_max 1.000
_exptl_absorpt_correction_T_min 0.261
_exptl_absorpt_correction_type 'semi-empirical via \y scan (SHELXTL-Plus; Sheldrick, 1987)'
_exptl_crystal_colour yellow
_exptl_crystal_density_diffrn 2.85
_exptl_crystal_density_meas ?
_exptl_crystal_description 'rhombohedral block'
_exptl_crystal_F_000 616
_exptl_crystal_size_max 0.40
_exptl_crystal_size_mid 0.15
_exptl_crystal_size_min 0.05
_refine_diff_density_max 2.14
_refine_diff_density_min -1.62
_refine_ls_extinction_method none
_refine_ls_goodness_of_fit_all 1.032
_refine_ls_goodness_of_fit_obs 1.063
_refine_ls_hydrogen_treatment refxyz
_refine_ls_matrix_type full
_refine_ls_number_parameters 67
_refine_ls_number_reflns 1936
_refine_ls_number_restraints 0
_refine_ls_restrained_S_all 1.032
_refine_ls_restrained_S_obs 1.063
_refine_ls_R_factor_all 0.0629
_refine_ls_R_factor_obs 0.0426
_refine_ls_shift/esd_max 0.000
_refine_ls_shift/esd_mean 0.000
_refine_ls_structure_factor_coef Fsqd
_refine_ls_weighting_scheme
;
calc w = 1/[\s^2^(F~o~^2^) + (0.0618P)^2^]
where P = (F~o~^2^ + 2F~c~^2^)/3
;
_refine_ls_wR_factor_all 0.1131
_refine_ls_wR_factor_obs 0.1014
_reflns_number_observed 1479
_reflns_number_total 1936
_reflns_observed_criterion I>2sigma(I)
_cod_data_source_file bm1079.cif
_cod_data_source_block meg3a
_cod_depositor_comments
;
The following automatic conversions were performed:

'_exptl_crystal_density_meas' value 'not measured' was changed to '?'
- the value is perceived as not measured.

Automatic conversion script
Id: cif_fix_values 3008 2015-01-20 13:52:24Z robertas 

2017-04-22
The formula was fixed because it was unconsistent with the given
Z value.                 miguel
;
_cod_original_formula_sum 'C3 H9 Cl2 P Pt'
_cod_original_formula_moiety 'C3 H9 Cl2 P Pt'
_cod_original_sg_symbol_H-M 'P 21/n'
_cod_database_code 2005224

loop_
_symmetry_equiv_pos_as_xyz
'x, y, z'
'-x+1/2, y+1/2, -z+1/2'
'-x, -y, -z'
'x-1/2, -y-1/2, z-1/2'

loop_
_atom_site_aniso_label
_atom_site_aniso_U_11
_atom_site_aniso_U_22
_atom_site_aniso_U_33
_atom_site_aniso_U_12
_atom_site_aniso_U_13
_atom_site_aniso_U_23
Pt1 0.0417(2) 0.0356(2) 0.0246(2) -0.0020(2) 0.01109(14) -0.0001(2)
Cl1 0.074(2) 0.078(2) 0.0382(14) -0.034(2) 0.0329(13) -0.019(2)
Cl2 0.065(2) 0.063(2) 0.0488(15) -0.0247(15) 0.0212(13) -0.004(2)
P1 0.0451(13) 0.0355(14) 0.0282(12) 0.0022(11) 0.0115(10) -0.0017(12)
C1 0.087(9) 0.038(6) 0.073(9) 0.023(6) 0.032(7) -0.013(7)
C2 0.063(8) 0.073(10) 0.042(6) -0.003(6) 0.026(5) -0.013(7)
C3 0.062(7) 0.105(13) 0.031(6) 0.006(8) 0.006(5) -0.005(8)

loop_
_atom_site_label
_atom_site_occupancy
_atom_site_fract_x
_atom_site_fract_y
_atom_site_fract_z
_atom_site_U_iso_or_equiv
_atom_site_thermal_displace_type
_atom_site_calc_flag
_atom_site_refinement_flags
_atom_site_type_symbol
Pt1 1 .11762(6) .10541(4) .11383(3) .0335(2) Uani d . Pt
Cl1 1 -0.1500(5) -.0395(4) .0794(3) .0600(9) Uani d . Cl
Cl2 1 .3836(5) .2455(4) .1314(3) .0578(8) Uani d . Cl
P1 1 .0863(4) .1609(3) .2905(2) .0359(6) Uani d . P
C1 1 .040(2) .324(1) .301(1) .064(4) Uani d . C
H1A 1 .15(1) .370(1) .279(9) .096 Uiso calc R H
H1B 1 .04(2) .345(2) .381(2) .096 Uiso calc R H
H1C 1 -.094(8) .345(2) .248(7) .096 Uiso calc R H
C2 1 -0.119(2) .085(1) .337(1) .057(3) Uani d . C
H2A 1 -.095(9) -.004(2) .341(9) .086 Uiso calc R H
H2B 1 -0.252(3) .102(8) .282(5) .086 Uiso calc R H
H2C 1 -0.12(1) .114(7) .415(4) .086 Uiso calc R H
C3 1 .318(2) .127(2) .409(1) .067(4) Uani d . C
H3A 1 .427(6) .185(7) .407(6) .101 Uiso calc R H
H3B 1 .37(1) .044(4) .400(6) .101 Uiso calc R H
H3C 1 .285(5) .13(1) .485(1) .101 Uiso calc R H

loop_
_atom_type_symbol
_atom_type_description
_atom_type_scat_dispersion_real
_atom_type_scat_dispersion_imag
_atom_type_scat_source
C C 0.0033 0.0016 'International Tables Vol C Tables 4.2.6.8 and 6.1.1.4'
H H 0.0000 0.0000 'International Tables Vol C Tables 4.2.6.8 and 6.1.1.4'
P P 0.1023 0.0942 'International Tables Vol C Tables 4.2.6.8 and 6.1.1.4'
Cl Cl 0.1484 0.1585 'International Tables Vol C Tables 4.2.6.8 and 6.1.1.4'
Pt Pt -1.7033 8.3905 'International Tables Vol C Tables 4.2.6.8 and 6.1.1.4'

loop_
_geom_angle_atom_site_label_1
_geom_angle_atom_site_label_2
_geom_angle_atom_site_label_3
_geom_angle_site_symmetry_3
_geom_angle
_geom_angle_publ_flag
P1 Pt1 Cl2 . 89.81(11) yes
P1 Pt1 Cl1 . 95.10(10) yes
Cl2 Pt1 Cl1 . 175.06(11) ?
P1 Pt1 Cl1 3 178.67(11) ?
Cl2 Pt1 Cl1 3 91.28(11) yes
Cl1 Pt1 Cl1 3 83.81(10) yes
Pt1 Cl1 Pt1 3 96.19(10) yes
C2 P1 C1 . 106.0(7) ?
C2 P1 C3 . 103.2(7) ?
C1 P1 C3 . 105.7(7) ?
C2 P1 Pt1 . 115.2(4) ?
C1 P1 Pt1 . 112.8(5) ?
C3 P1 Pt1 . 113.0(5) ?

loop_
_geom_bond_atom_site_label_1
_geom_bond_atom_site_label_2
_geom_bond_site_symmetry_2
_geom_bond_distance
_geom_bond_publ_flag
Pt1 P1 . 2.205(3) yes
Pt1 Cl2 . 2.281(3) yes
Pt1 Cl1 . 2.309(3) yes
Pt1 Cl1 3 2.423(3) yes
Cl1 Pt1 3 2.423(3) no
P1 C2 . 1.789(13) ?
P1 C1 . 1.791(12) ?
P1 C3 . 1.806(12) ?
